data_7121300
loop_
_publ_author_name
'Nakamura, Shuichi'
'Furukawa, Takashi'
'Hatanaka, Tsubasa'
'Funahashi, Yasuhiro'

_publ_section_title
;
 Enantioselective aza-Friedel-Crafts reaction of cyclic ketimines with
 indoles using chiral imidazoline-phosphoric acid catalysts.
;
_journal_issue 31
_journal_name_full 'Chemical communications (Cambridge, England)'
_journal_page_first 3811
_journal_page_last 3814
_journal_paper_doi 10.1039/c8cc00594j
_journal_volume 54
_journal_year 2018
_chemical_absolute_configuration 'CHOOSE rm ad rmad syn or unk'
_chemical_formula_moiety 'C30 H25 N3 O4 S'
_chemical_formula_sum 'C30 H25 N3 O4 S'
_chemical_formula_weight 523.61
_space_group_crystal_system monoclinic
_space_group_IT_number 4
_space_group_name_Hall 'P 2yb'
_space_group_name_H-M_alt 'P 1 21 1'
_symmetry_space_group_name_Hall 'P 2yb'
_symmetry_space_group_name_H-M 'P 1 21 1'
_atom_sites_solution_hydrogens geom
_atom_sites_solution_primary direct
_atom_sites_solution_secondary difmap
_audit_update_record
;
2017-10-03 deposited with the CCDC.
2018-02-19 downloaded from the CCDC.
;
_cell_angle_alpha 90.0000
_cell_angle_beta 98.238(7)
_cell_angle_gamma 90.0000
_cell_formula_units_Z 2
_cell_length_a 8.6468(4)
_cell_length_b 10.3139(4)
_cell_length_c 14.8549(10)
_cell_measurement_reflns_used 8780
_cell_measurement_temperature 200
_cell_measurement_theta_max 27.48
_cell_measurement_theta_min 3.10
_cell_volume 1311.12(12)
_computing_cell_refinement 'RAPID AUTO'
_computing_data_collection 'RAPID AUTO (Rigaku, ????)'
_computing_data_reduction 'RAPID AUTO'
_computing_molecular_graphics 'CrystalStructure 4.1'
_computing_publication_material 'CrystalStructure 4.1 (Rigaku, 2014)'
_computing_structure_refinement 'SHELXL2013 (Sheldrick, 2008)'
_computing_structure_solution SIR97
_diffrn_ambient_temperature 200
_diffrn_detector_area_resol_mean 10.000
_diffrn_measured_fraction_theta_full 0.998
_diffrn_measured_fraction_theta_max 0.998
_diffrn_measurement_device_type 'Rigaku R-AXIS RAPID 191R'
_diffrn_measurement_method \w
_diffrn_radiation_type 'Mo K\a'
_diffrn_radiation_wavelength 0.71075
_diffrn_reflns_av_R_equivalents 0.0310
_diffrn_reflns_Laue_measured_fraction_full 0.998
_diffrn_reflns_Laue_measured_fraction_max 0.998
_diffrn_reflns_limit_h_max 11
_diffrn_reflns_limit_h_min -11
_diffrn_reflns_limit_k_max 13
_diffrn_reflns_limit_k_min -13
_diffrn_reflns_limit_l_max 19
_diffrn_reflns_limit_l_min -19
_diffrn_reflns_number 13028
_diffrn_reflns_point_group_measured_fraction_full 0.997
_diffrn_reflns_point_group_measured_fraction_max 0.990
_diffrn_reflns_theta_full 25.242
_diffrn_reflns_theta_max 27.479
_diffrn_reflns_theta_min 3.093
_diffrn_standards_number 0
_exptl_absorpt_coefficient_mu 0.165
_exptl_absorpt_correction_T_max 0.952
_exptl_absorpt_correction_T_min 0.818
_exptl_absorpt_correction_type multi-scan
_exptl_absorpt_process_details 'ABSCOR (Rigaku, 1995)'
_exptl_crystal_colour colorless
_exptl_crystal_density_diffrn 1.326
_exptl_crystal_density_method 'not measured'
_exptl_crystal_description block
_exptl_crystal_F_000 548.00
_exptl_crystal_size_max 0.300
_exptl_crystal_size_mid 0.300
_exptl_crystal_size_min 0.300
_refine_diff_density_max 0.39
_refine_diff_density_min -0.20
_refine_ls_abs_structure_details
;
 Flack x determined using 2371 quotients [(I+)-(I-)]/[(I+)+(I-)]
 (Parsons and Flack (2004), Acta Cryst. A60, s61).
;
_refine_ls_abs_structure_Flack 0.04(3)
_refine_ls_extinction_method none
_refine_ls_goodness_of_fit_ref 1.072
_refine_ls_hydrogen_treatment mixed
_refine_ls_number_parameters 348
_refine_ls_number_reflns 5968
_refine_ls_number_restraints 1
_refine_ls_R_factor_all 0.0488
_refine_ls_R_factor_gt 0.0436
_refine_ls_shift/su_max 0.000
_refine_ls_structure_factor_coef Fsqd
_refine_ls_weighting_details 'w = 1/[\s^2^(Fo^2^)+(0.0648P)^2^+0.0000P] where P=(Fo^2^+2Fc^2^)/3'
_refine_ls_weighting_scheme calc
_refine_ls_wR_factor_gt 0.0972
_refine_ls_wR_factor_ref 0.0993
_reflns_number_gt 5545
_reflns_number_total 5968
_reflns_threshold_expression F^2^>2.0\s(F^2^)
_cod_data_source_file c8cc00594j2.cif
_cod_data_source_block 171002
_cod_depositor_comments 'Adding full bibliography for 7121300.cif.'
_cod_database_code 7121300
_shelxl_res_file
;
TITL 171002
CELL  0.71075 8.64679 10.31390 14.85486 90.00000 98.23830 90.00000
ZERR  2 0.00040 0.00043 0.00104 0.00000 0.00690 0.00000
LATT -1
SYMM    -X, .50+Y,    -Z
SFAC H O N C S
UNIT 50 8 6 60 2
L.S. 10
FMAP 2
PLAN -21
WPDB -2
HTAB
BOND $H
CONF
LIST 4
TEMP -73.0
ACTA
SIZE 0.300 0.300 0.300
WGHT    0.064800
FVAR       0.82065
S1    5   -0.019469    0.124009    0.359635    11.00000    0.02632    0.02705 =
         0.02335   -0.00321    0.00574   -0.00031
O1    2   -0.177657    0.092565    0.367301    11.00000    0.03295    0.03712 =
         0.04736   -0.00043    0.01638   -0.00247
O2    2    0.080145    0.155115    0.441567    11.00000    0.05012    0.04259 =
         0.02600   -0.00728    0.00068   -0.00269
O3    2    0.162791   -0.036531    0.176913    11.00000    0.03345    0.02529 =
         0.02528   -0.00601    0.00361    0.00190
O4    2    0.706209    0.383871    0.280761    11.00000    0.02650    0.03360 =
         0.05610   -0.00207    0.00538   -0.00319
N1    3    0.063377    0.004004    0.307863    11.00000    0.02738    0.02263 =
         0.02310   -0.00120    0.00605    0.00174
N2    3   -0.011068    0.228084    0.279246    11.00000    0.02271    0.02691 =
         0.02653   -0.00034    0.00397    0.00267
N3    3   -0.074027    0.307701   -0.017666    11.00000    0.05062    0.04652 =
         0.03076    0.01658    0.00056    0.00500
AFIX  43
H3    1   -0.075972    0.361722   -0.063668    11.00000   -1.20000
AFIX   0
C1    4    0.108438    0.037091    0.226075    11.00000    0.02275    0.02304 =
         0.01938   -0.00113   -0.00085   -0.00137
C2    4    0.086379    0.185065    0.209693    11.00000    0.02443    0.02141 =
         0.02054   -0.00078    0.00368   -0.00018
C3    4    0.079357   -0.126662    0.350154    11.00000    0.02881    0.02441 =
         0.02570    0.00275    0.00491    0.00001
AFIX  13
H3A   1    0.020294   -0.124245    0.403290    11.00000   -1.20000
AFIX   0
C4    4   -0.003031   -0.225639    0.283637    11.00000    0.03422    0.02853 =
         0.03087    0.00303    0.00109   -0.00692
C5    4    0.075832   -0.325623    0.247985    11.00000    0.04589    0.03535 =
         0.04428   -0.00586    0.00699   -0.00679
AFIX  43
H5    1    0.184805   -0.336547    0.266636    11.00000   -1.20000
AFIX   0
C6    4   -0.004117   -0.410023    0.184971    11.00000    0.07282    0.04019 =
         0.05778   -0.01628    0.01406   -0.01528
AFIX  43
H6    1    0.050778   -0.478703    0.160986    11.00000   -1.20000
AFIX   0
C7    4   -0.161108   -0.395626    0.156897    11.00000    0.07593    0.04820 =
         0.05514   -0.00758   -0.00614   -0.02882
AFIX  43
H7    1   -0.214339   -0.452699    0.112718    11.00000   -1.20000
AFIX   0
C8    4   -0.241231   -0.297647    0.193273    11.00000    0.04863    0.04922 =
         0.07124    0.00316   -0.01756   -0.01879
AFIX  43
H8    1   -0.350353   -0.287778    0.174623    11.00000   -1.20000
AFIX   0
C9    4   -0.163017   -0.213324    0.257077    11.00000    0.03607    0.03489 =
         0.05800    0.00268   -0.00065   -0.00676
AFIX  43
H9    1   -0.219188   -0.146918    0.282673    11.00000   -1.20000
AFIX   0
C10   4    0.247515   -0.159055    0.387907    11.00000    0.03188    0.02989 =
         0.02203    0.00069   -0.00020    0.00212
C11   4    0.375557   -0.088674    0.369529    11.00000    0.03240    0.03459 =
         0.03318    0.00203    0.00061   -0.00159
AFIX  43
H11   1    0.360609   -0.013599    0.332246    11.00000   -1.20000
AFIX   0
C12   4    0.525975   -0.127121    0.405280    11.00000    0.03122    0.05615 =
         0.04414   -0.01025   -0.00092    0.00068
AFIX  43
H12   1    0.613162   -0.078245    0.392166    11.00000   -1.20000
AFIX   0
C13   4    0.549293   -0.235114    0.459336    11.00000    0.04366    0.05679 =
         0.04610   -0.01135   -0.01120    0.01951
AFIX  43
H13   1    0.652315   -0.261859    0.482855    11.00000   -1.20000
AFIX   0
C14   4    0.422337   -0.304723    0.479385    11.00000    0.06607    0.04715 =
         0.04993    0.01224   -0.01286    0.01675
AFIX  43
H14   1    0.438071   -0.378717    0.517688    11.00000   -1.20000
AFIX   0
C15   4    0.273017   -0.267555    0.444199    11.00000    0.05025    0.03760 =
         0.04025    0.01351    0.00146    0.00022
AFIX  43
H15   1    0.186420   -0.316254    0.458376    11.00000   -1.20000
AFIX   0
C16   4    0.001816    0.211428    0.115876    11.00000    0.02994    0.02567 =
         0.02743   -0.00053    0.00233    0.00236
C17   4    0.036510    0.306471    0.057977    11.00000    0.03733    0.03478 =
         0.03052    0.00595    0.00271    0.00203
AFIX  43
H17   1    0.123958    0.363005    0.068622    11.00000   -1.20000
AFIX   0
C18   4   -0.311277    0.172977   -0.071676    11.00000    0.04136    0.07402 =
         0.03216    0.00304   -0.00722    0.01328
AFIX  43
H18   1   -0.340525    0.217838   -0.127368    11.00000   -1.20000
AFIX   0
C19   4   -0.394639    0.069067   -0.048881    11.00000    0.03595    0.07080 =
         0.04332   -0.01157   -0.01545    0.00672
AFIX  43
H19   1   -0.482204    0.040039   -0.089934    11.00000   -1.20000
AFIX   0
C20   4   -0.353851    0.004106    0.033911    11.00000    0.03091    0.04865 =
         0.05755   -0.00829   -0.00291   -0.00250
AFIX  43
H20   1   -0.414950   -0.067520    0.048252    11.00000   -1.20000
AFIX   0
C21   4   -0.226262    0.042307    0.095178    11.00000    0.03227    0.03901 =
         0.03692    0.00273   -0.00010    0.00339
AFIX  43
H21   1   -0.199548   -0.002223    0.151231    11.00000   -1.20000
AFIX   0
C22   4   -0.137394    0.147730    0.072993    11.00000    0.02770    0.03338 =
         0.02528   -0.00290   -0.00029    0.00666
C23   4   -0.181651    0.211488   -0.010736    11.00000    0.03905    0.04935 =
         0.02620    0.00346   -0.00212    0.01056
C24   4    0.249929    0.246540    0.227679    11.00000    0.02405    0.02291 =
         0.02570    0.00116    0.00377   -0.00006
C25   4    0.289154    0.334768    0.296941    11.00000    0.02796    0.02981 =
         0.03104   -0.00334    0.00754    0.00078
AFIX  43
H25   1    0.211776    0.361800    0.332328    11.00000   -1.20000
AFIX   0
C26   4    0.439097    0.384898    0.316068    11.00000    0.03274    0.03548 =
         0.03100   -0.00755    0.00395   -0.00553
AFIX  43
H26   1    0.463391    0.446544    0.363504    11.00000   -1.20000
AFIX   0
C27   4    0.552765    0.344842    0.265906    11.00000    0.02462    0.02599 =
         0.03824    0.00575    0.00366    0.00083
C28   4    0.513804    0.259576    0.193662    11.00000    0.02882    0.03679 =
         0.05039   -0.00704    0.01701    0.00040
AFIX  43
H28   1    0.590292    0.235237    0.156882    11.00000   -1.20000
AFIX   0
C29   4    0.364353    0.210322    0.175344    11.00000    0.03459    0.03327 =
         0.03634   -0.01060    0.00846   -0.00106
AFIX  43
H29   1    0.339079    0.151037    0.126507    11.00000   -1.20000
AFIX   0
C30   4    0.752999    0.465893    0.357555    11.00000    0.03504    0.04838 =
         0.05516   -0.00443    0.00016   -0.00970
AFIX 137
H30A  1    0.690284    0.545390    0.351628    11.00000   -1.20000
H30B  1    0.863768    0.488076    0.360231    11.00000   -1.20000
H30C  1    0.736981    0.420377    0.413389    11.00000   -1.20000
AFIX   0
H2    1   -0.098733    0.250257    0.259086    11.00000    0.04738
HKLF 4
 
REM  171002
REM R1 =  0.0436 for    5545 Fo > 4sig(Fo)  and  0.0488 for all    5968 data
REM    348 parameters refined using      1 restraints
 
END  
     
WGHT      0.0540      0.0551 

REM Instructions for potential hydrogen bonds
EQIV $1 -x, y+1/2, -z
HTAB N3 O3_$1
EQIV $2 x-1, y, z
HTAB N2 O4_$2

REM Highest difference peak  0.393,  deepest hole -0.197,  1-sigma level  0.060
Q1    1  -0.1067  0.1173  0.3703  11.00000  0.05    0.39
Q2    1   0.0320  0.0595  0.3344  11.00000  0.05    0.38
Q3    1   0.0211  0.1032  0.4217  11.00000  0.05    0.33
Q4    1   0.0104  0.1772  0.3182  11.00000  0.05    0.33
Q5    1  -0.0357  0.1549  0.3060  11.00000  0.05    0.31
Q6    1   0.0808  0.1335  0.3955  11.00000  0.05    0.29
Q7    1   0.0561  0.2155  0.2562  11.00000  0.05    0.27
Q8    1   0.0367 -0.1857  0.3183  11.00000  0.05    0.26
Q9    1   0.1637  0.2326  0.2198  11.00000  0.05    0.26
Q10   1   0.4942  0.3795  0.2772  11.00000  0.05    0.26
Q11   1   0.6260  0.3818  0.2660  11.00000  0.05    0.25
Q12   1   0.3584  0.3706  0.2956  11.00000  0.05    0.25
Q13   1   0.4569 -0.1247  0.3850  11.00000  0.05    0.25
Q14   1   0.3742  0.3294  0.3183  11.00000  0.05    0.24
Q15   1   0.3050 -0.1240  0.3806  11.00000  0.05    0.24
Q16   1  -0.0765 -0.2315  0.2877  11.00000  0.05    0.24
Q17   1   0.2971  0.2467  0.1989  11.00000  0.05    0.24
Q18   1   0.1763 -0.1407  0.3577  11.00000  0.05    0.24
Q19   1   0.4695 -0.2687  0.4682  11.00000  0.05    0.23
Q20   1   0.5312  0.2778  0.2428  11.00000  0.05    0.22
Q21   1   0.2691 -0.2251  0.4001  11.00000  0.05    0.22
;

loop_
_symmetry_equiv_pos_site_id
_space_group_symop_operation_xyz
1 +X,+Y,+Z
2 -X,1/2+Y,-Z

loop_
_atom_site_label
_atom_site_type_symbol
_atom_site_fract_x
_atom_site_fract_y
_atom_site_fract_z
_atom_site_U_iso_or_equiv
_atom_site_adp_type
_atom_site_occupancy
_atom_site_site_symmetry_multiplicity
_atom_site_calc_flag
_atom_site_refinement_flags
S1 S -0.01947(7) 0.12401(6) 0.35963(4) 0.02536(15) Uani 1 2 d .
O1 O -0.1777(2) 0.09256(19) 0.36730(14) 0.0381(5) Uani 1 2 d .
O2 O 0.0801(3) 0.1551(2) 0.44157(13) 0.0400(5) Uani 1 2 d .
O3 O 0.1628(2) -0.03653(17) 0.17691(12) 0.0281(4) Uani 1 2 d .
O4 O 0.7062(2) 0.38387(19) 0.28076(16) 0.0388(5) Uani 1 2 d .
N1 N 0.0634(2) 0.00400(19) 0.30786(14) 0.0241(4) Uani 1 2 d .
N2 N -0.0111(3) 0.2281(2) 0.27925(15) 0.0253(4) Uani 1 2 d .
N3 N -0.0740(3) 0.3077(3) -0.01767(18) 0.0431(6) Uani 1 2 d .
C1 C 0.1084(3) 0.0371(2) 0.22608(16) 0.0221(5) Uani 1 2 d .
C2 C 0.0864(3) 0.1851(2) 0.20969(16) 0.0221(5) Uani 1 2 d .
C3 C 0.0794(3) -0.1267(2) 0.35015(17) 0.0262(5) Uani 1 2 d .
C4 C -0.0030(3) -0.2256(3) 0.28364(19) 0.0316(6) Uani 1 2 d .
C5 C 0.0758(4) -0.3256(3) 0.2480(2) 0.0418(7) Uani 1 2 d .
C6 C -0.0041(5) -0.4100(3) 0.1850(3) 0.0565(9) Uani 1 2 d .
C7 C -0.1611(5) -0.3956(4) 0.1569(3) 0.0613(10) Uani 1 2 d .
C8 C -0.2412(4) -0.2977(4) 0.1933(3) 0.0589(10) Uani 1 2 d .
C9 C -0.1630(4) -0.2133(3) 0.2571(3) 0.0437(7) Uani 1 2 d .
C10 C 0.2475(3) -0.1591(3) 0.38791(17) 0.0283(5) Uani 1 2 d .
C11 C 0.3756(3) -0.0887(3) 0.36953(19) 0.0338(6) Uani 1 2 d .
C12 C 0.5260(4) -0.1271(4) 0.4053(2) 0.0445(7) Uani 1 2 d .
C13 C 0.5493(4) -0.2351(4) 0.4593(2) 0.0506(9) Uani 1 2 d .
C14 C 0.4223(5) -0.3047(4) 0.4794(3) 0.0564(10) Uani 1 2 d .
C15 C 0.2730(4) -0.2676(3) 0.4442(2) 0.0432(7) Uani 1 2 d .
C16 C 0.0018(3) 0.2114(3) 0.11588(18) 0.0279(5) Uani 1 2 d .
C17 C 0.0365(4) 0.3065(3) 0.05798(19) 0.0344(6) Uani 1 2 d .
C18 C -0.3113(4) 0.1730(4) -0.0717(2) 0.0504(8) Uani 1 2 d .
C19 C -0.3946(4) 0.0691(4) -0.0489(2) 0.0521(9) Uani 1 2 d .
C20 C -0.3539(4) 0.0041(3) 0.0339(2) 0.0466(8) Uani 1 2 d .
C21 C -0.2263(3) 0.0423(3) 0.0952(2) 0.0366(6) Uani 1 2 d .
C22 C -0.1374(3) 0.1477(3) 0.07299(17) 0.0292(5) Uani 1 2 d .
C23 C -0.1817(4) 0.2115(3) -0.01074(19) 0.0389(7) Uani 1 2 d .
C24 C 0.2499(3) 0.2465(2) 0.22768(17) 0.0242(5) Uani 1 2 d .
C25 C 0.2892(3) 0.3348(3) 0.29694(19) 0.0293(5) Uani 1 2 d .
C26 C 0.4391(3) 0.3849(3) 0.31607(19) 0.0331(6) Uani 1 2 d .
C27 C 0.5528(3) 0.3448(3) 0.2659(2) 0.0297(5) Uani 1 2 d .
C28 C 0.5138(3) 0.2596(3) 0.1937(2) 0.0376(7) Uani 1 2 d .
C29 C 0.3644(3) 0.2103(3) 0.1753(2) 0.0344(6) Uani 1 2 d .
C30 C 0.7530(4) 0.4659(3) 0.3575(2) 0.0468(8) Uani 1 2 d .
H2 H -0.099(4) 0.250(4) 0.259(3) 0.047(10) Uiso 1 2 d .
H3 H -0.07597 0.36172 -0.06367 0.0518 Uiso 1 2 calc R
H3A H 0.02029 -0.12424 0.40329 0.0314 Uiso 1 2 calc R
H5 H 0.1848 -0.33655 0.26664 0.0501 Uiso 1 2 calc R
H6 H 0.05078 -0.4787 0.16099 0.0678 Uiso 1 2 calc R
H7 H -0.21434 -0.4527 0.11272 0.0735 Uiso 1 2 calc R
H8 H -0.35035 -0.28778 0.17462 0.0707 Uiso 1 2 calc R
H9 H -0.21919 -0.14692 0.28267 0.0524 Uiso 1 2 calc R
H11 H 0.36061 -0.0136 0.33225 0.0405 Uiso 1 2 calc R
H12 H 0.61316 -0.07824 0.39217 0.0533 Uiso 1 2 calc R
H13 H 0.65231 -0.26186 0.48286 0.0607 Uiso 1 2 calc R
H14 H 0.43807 -0.37872 0.51769 0.0677 Uiso 1 2 calc R
H15 H 0.18642 -0.31625 0.45838 0.0518 Uiso 1 2 calc R
H17 H 0.12396 0.36301 0.06862 0.0413 Uiso 1 2 calc R
H18 H -0.34053 0.21784 -0.12737 0.0605 Uiso 1 2 calc R
H19 H -0.4822 0.04004 -0.08993 0.0625 Uiso 1 2 calc R
H20 H -0.41495 -0.06752 0.04825 0.0559 Uiso 1 2 calc R
H21 H -0.19955 -0.00222 0.15123 0.0439 Uiso 1 2 calc R
H25 H 0.21178 0.3618 0.33233 0.0351 Uiso 1 2 calc R
H26 H 0.46339 0.44654 0.3635 0.0398 Uiso 1 2 calc R
H28 H 0.59029 0.23524 0.15688 0.0451 Uiso 1 2 calc R
H29 H 0.33908 0.15104 0.12651 0.0413 Uiso 1 2 calc R
H30A H 0.69028 0.54539 0.35163 0.0562 Uiso 1 2 calc R
H30B H 0.86377 0.48808 0.36023 0.0562 Uiso 1 2 calc R
H30C H 0.73698 0.42038 0.41339 0.0562 Uiso 1 2 calc R

loop_
_atom_site_aniso_label
_atom_site_aniso_U_11
_atom_site_aniso_U_22
_atom_site_aniso_U_33
_atom_site_aniso_U_12
_atom_site_aniso_U_13
_atom_site_aniso_U_23
S1 0.0263(3) 0.0271(3) 0.0233(3) -0.0003(2) 0.0057(2) -0.0032(3)
O1 0.0330(10) 0.0371(11) 0.0474(12) -0.0025(8) 0.0164(9) -0.0004(9)
O2 0.0501(12) 0.0426(12) 0.0260(9) -0.0027(9) 0.0007(9) -0.0073(8)
O3 0.0335(10) 0.0253(8) 0.0253(9) 0.0019(7) 0.0036(7) -0.0060(7)
O4 0.0265(9) 0.0336(10) 0.0561(13) -0.0032(8) 0.0054(9) -0.0021(10)
N1 0.0274(10) 0.0226(10) 0.0231(9) 0.0017(8) 0.0060(8) -0.0012(8)
N2 0.0227(11) 0.0269(10) 0.0265(10) 0.0027(9) 0.0040(8) -0.0003(9)
N3 0.0506(16) 0.0465(14) 0.0308(12) 0.0050(12) 0.0006(11) 0.0166(11)
C1 0.0227(11) 0.0230(11) 0.0194(11) -0.0014(9) -0.0008(9) -0.0011(9)
C2 0.0244(12) 0.0214(11) 0.0205(11) -0.0002(9) 0.0037(9) -0.0008(9)
C3 0.0288(13) 0.0244(11) 0.0257(12) 0.0000(10) 0.0049(10) 0.0027(10)
C4 0.0342(14) 0.0285(13) 0.0309(13) -0.0069(10) 0.0011(11) 0.0030(11)
C5 0.0459(17) 0.0353(14) 0.0443(17) -0.0068(13) 0.0070(14) -0.0059(13)
C6 0.073(3) 0.0402(18) 0.058(2) -0.0153(17) 0.0141(18) -0.0163(16)
C7 0.076(3) 0.048(2) 0.055(2) -0.029(2) -0.0061(18) -0.0076(18)
C8 0.049(2) 0.049(2) 0.071(2) -0.0188(16) -0.0176(18) 0.0032(19)
C9 0.0361(16) 0.0349(15) 0.058(2) -0.0068(12) -0.0006(15) 0.0027(15)
C10 0.0319(13) 0.0299(12) 0.0220(12) 0.0021(10) -0.0002(10) 0.0007(10)
C11 0.0324(14) 0.0346(14) 0.0332(14) -0.0016(11) 0.0006(11) 0.0020(12)
C12 0.0312(15) 0.0561(19) 0.0441(17) 0.0007(14) -0.0009(13) -0.0103(15)
C13 0.0437(18) 0.057(2) 0.0461(18) 0.0195(16) -0.0112(15) -0.0114(16)
C14 0.066(2) 0.0471(19) 0.050(2) 0.0168(18) -0.0129(17) 0.0122(16)
C15 0.0503(18) 0.0376(15) 0.0403(16) 0.0002(14) 0.0015(14) 0.0135(14)
C16 0.0299(13) 0.0257(12) 0.0274(12) 0.0024(10) 0.0023(10) -0.0005(10)
C17 0.0373(15) 0.0348(14) 0.0305(14) 0.0020(11) 0.0027(12) 0.0060(12)
C18 0.0414(17) 0.074(2) 0.0322(15) 0.0133(17) -0.0072(13) 0.0030(16)
C19 0.0360(17) 0.071(2) 0.0433(18) 0.0067(15) -0.0155(14) -0.0116(17)
C20 0.0309(14) 0.0486(17) 0.0575(19) -0.0025(13) -0.0029(14) -0.0083(16)
C21 0.0323(14) 0.0390(15) 0.0369(15) 0.0034(11) -0.0001(12) 0.0027(12)
C22 0.0277(12) 0.0334(14) 0.0253(12) 0.0067(10) -0.0003(9) -0.0029(10)
C23 0.0391(16) 0.0493(17) 0.0262(13) 0.0106(13) -0.0021(11) 0.0035(13)
C24 0.0240(11) 0.0229(11) 0.0257(12) -0.0001(9) 0.0038(9) 0.0012(10)
C25 0.0280(13) 0.0298(12) 0.0310(13) 0.0008(10) 0.0075(10) -0.0033(11)
C26 0.0327(14) 0.0355(14) 0.0310(13) -0.0055(11) 0.0040(11) -0.0076(12)
C27 0.0246(12) 0.0260(12) 0.0382(14) 0.0008(9) 0.0037(10) 0.0057(11)
C28 0.0288(14) 0.0368(14) 0.0504(17) 0.0004(11) 0.0170(13) -0.0070(13)
C29 0.0346(14) 0.0333(13) 0.0363(14) -0.0011(11) 0.0085(11) -0.0106(12)
C30 0.0350(16) 0.0484(18) 0.055(2) -0.0097(14) 0.0002(14) -0.0044(16)

loop_
_atom_type_symbol
_atom_type_description
_atom_type_scat_dispersion_real
_atom_type_scat_dispersion_imag
_atom_type_scat_source
H H 0.0000 0.0000
;
International Tables for Crystallography
(Vol. C, Table 6.1.1.4)
;
O O 0.0106 0.0060
;
International Tables for Crystallography
(Vol. C, Tables 4.2.6.8 and 6.1.1.4)
;
N N 0.0061 0.0033
;
International Tables for Crystallography
(Vol. C, Tables 4.2.6.8 and 6.1.1.4)
;
C C 0.0033 0.0016
;
International Tables for Crystallography
(Vol. C, Tables 4.2.6.8 and 6.1.1.4)
;
S S 0.1246 0.1234
;
International Tables for Crystallography
(Vol. C, Tables 4.2.6.8 and 6.1.1.4)
;

loop_
_geom_angle_atom_site_label_1
_geom_angle_atom_site_label_2
_geom_angle_atom_site_label_3
_geom_angle
_geom_angle_publ_flag
O1 S1 O2 116.92(13) yes
O1 S1 N1 110.33(11) yes
O1 S1 N2 110.83(12) yes
O2 S1 N1 108.27(11) yes
O2 S1 N2 113.37(12) yes
N1 S1 N2 94.84(11) yes
C27 O4 C30 117.2(2) yes
S1 N1 C1 114.72(16) yes
S1 N1 C3 119.83(17) yes
C1 N1 C3 125.4(2) yes
S1 N2 C2 113.85(16) yes
C17 N3 C23 109.4(2) yes
O3 C1 N1 124.7(2) yes
O3 C1 C2 125.4(2) yes
N1 C1 C2 109.8(2) yes
N2 C2 C1 104.64(19) yes
N2 C2 C16 109.9(2) yes
N2 C2 C24 110.71(19) yes
C1 C2 C16 110.84(19) yes
C1 C2 C24 106.78(19) yes
C16 C2 C24 113.6(2) yes
N1 C3 C4 109.09(19) yes
N1 C3 C10 112.5(2) yes
C4 C3 C10 115.2(2) yes
C3 C4 C5 122.5(2) yes
C3 C4 C9 118.5(3) yes
C5 C4 C9 119.0(3) yes
C4 C5 C6 120.0(3) yes
C5 C6 C7 120.9(3) yes
C6 C7 C8 119.5(3) yes
C7 C8 C9 120.2(3) yes
C4 C9 C8 120.3(3) yes
C3 C10 C11 124.2(2) yes
C3 C10 C15 117.3(2) yes
C11 C10 C15 118.5(3) yes
C10 C11 C12 120.4(3) yes
C11 C12 C13 120.4(3) yes
C12 C13 C14 119.6(3) yes
C13 C14 C15 120.4(3) yes
C10 C15 C14 120.7(3) yes
C2 C16 C17 126.3(2) yes
C2 C16 C22 126.4(2) yes
C17 C16 C22 107.1(2) yes
N3 C17 C16 109.5(3) yes
C19 C18 C23 117.9(3) yes
C18 C19 C20 121.3(3) yes
C19 C20 C21 121.2(3) yes
C20 C21 C22 118.7(3) yes
C16 C22 C21 134.8(2) yes
C16 C22 C23 106.4(2) yes
C21 C22 C23 118.8(2) yes
N3 C23 C18 130.3(3) yes
N3 C23 C22 107.6(2) yes
C18 C23 C22 122.1(3) yes
C2 C24 C25 121.6(2) yes
C2 C24 C29 120.1(2) yes
C25 C24 C29 118.3(2) yes
C24 C25 C26 121.4(3) yes
C25 C26 C27 119.7(3) yes
O4 C27 C26 124.9(2) yes
O4 C27 C28 115.5(3) yes
C26 C27 C28 119.6(2) yes
C27 C28 C29 120.1(3) yes
C24 C29 C28 120.7(3) yes
S1 N2 H2 109(3) no
C2 N2 H2 115(3) no
C17 N3 H3 125.275 no
C23 N3 H3 125.279 no
N1 C3 H3A 106.511 no
C4 C3 H3A 106.509 no
C10 C3 H3A 106.508 no
C4 C5 H5 119.973 no
C6 C5 H5 119.980 no
C5 C6 H6 119.549 no
C7 C6 H6 119.557 no
C6 C7 H7 120.269 no
C8 C7 H7 120.267 no
C7 C8 H8 119.880 no
C9 C8 H8 119.875 no
C4 C9 H9 119.857 no
C8 C9 H9 119.853 no
C10 C11 H11 119.792 no
C12 C11 H11 119.795 no
C11 C12 H12 119.785 no
C13 C12 H12 119.785 no
C12 C13 H13 120.186 no
C14 C13 H13 120.181 no
C13 C14 H14 119.824 no
C15 C14 H14 119.818 no
C10 C15 H15 119.663 no
C14 C15 H15 119.666 no
N3 C17 H17 125.250 no
C16 C17 H17 125.260 no
C19 C18 H18 121.048 no
C23 C18 H18 121.048 no
C18 C19 H19 119.353 no
C20 C19 H19 119.352 no
C19 C20 H20 119.390 no
C21 C20 H20 119.389 no
C20 C21 H21 120.655 no
C22 C21 H21 120.659 no
C24 C25 H25 119.284 no
C26 C25 H25 119.276 no
C25 C26 H26 120.154 no
C27 C26 H26 120.156 no
C27 C28 H28 119.946 no
C29 C28 H28 119.942 no
C24 C29 H29 119.630 no
C28 C29 H29 119.630 no
O4 C30 H30A 109.476 no
O4 C30 H30B 109.478 no
O4 C30 H30C 109.476 no
H30A C30 H30B 109.469 no
H30A C30 H30C 109.459 no
H30B C30 H30C 109.470 no

loop_
_geom_bond_atom_site_label_1
_geom_bond_atom_site_label_2
_geom_bond_distance
_geom_bond_publ_flag
S1 O1 1.426(2) yes
S1 O2 1.423(2) yes
S1 N1 1.672(2) yes
S1 N2 1.615(2) yes
O3 C1 1.196(3) yes
O4 C27 1.374(3) yes
O4 C30 1.431(4) yes
N1 C1 1.371(3) yes
N1 C3 1.485(3) yes
N2 C2 1.491(3) yes
N3 C17 1.367(4) yes
N3 C23 1.374(4) yes
C1 C2 1.553(3) yes
C2 C16 1.503(3) yes
C2 C24 1.538(3) yes
C3 C4 1.525(4) yes
C3 C10 1.519(4) yes
C4 C5 1.383(4) yes
C4 C9 1.389(4) yes
C5 C6 1.388(5) yes
C6 C7 1.370(6) yes
C7 C8 1.379(6) yes
C8 C9 1.389(5) yes
C10 C11 1.384(4) yes
C10 C15 1.395(4) yes
C11 C12 1.390(4) yes
C12 C13 1.371(5) yes
C13 C14 1.379(5) yes
C14 C15 1.376(5) yes
C16 C17 1.365(4) yes
C16 C22 1.438(3) yes
C18 C19 1.361(6) yes
C18 C23 1.394(4) yes
C19 C20 1.401(5) yes
C20 C21 1.383(4) yes
C21 C22 1.398(4) yes
C22 C23 1.411(4) yes
C24 C25 1.379(4) yes
C24 C29 1.394(4) yes
C25 C26 1.387(4) yes
C26 C27 1.379(4) yes
C27 C28 1.391(4) yes
C28 C29 1.379(4) yes
N2 H2 0.81(4) no
N3 H3 0.880 no
C3 H3A 1.000 no
C5 H5 0.950 no
C6 H6 0.950 no
C7 H7 0.950 no
C8 H8 0.950 no
C9 H9 0.950 no
C11 H11 0.950 no
C12 H12 0.950 no
C13 H13 0.950 no
C14 H14 0.950 no
C15 H15 0.950 no
C17 H17 0.950 no
C18 H18 0.950 no
C19 H19 0.950 no
C20 H20 0.950 no
C21 H21 0.950 no
C25 H25 0.950 no
C26 H26 0.950 no
C28 H28 0.950 no
C29 H29 0.950 no
C30 H30A 0.980 no
C30 H30B 0.980 no
C30 H30C 0.980 no

loop_
_geom_contact_atom_site_label_1
_geom_contact_atom_site_label_2
_geom_contact_distance
_geom_contact_publ_flag
_geom_contact_site_symmetry_2
S1 C24 3.489(3) no .
O1 C1 3.512(3) no .
O1 C3 3.206(3) no .
O1 C9 3.565(4) no .
O2 C1 3.466(3) no .
O2 C2 3.466(3) no .
O2 C3 3.207(3) no .
O2 C25 3.525(4) no .
O3 N2 3.560(3) no .
O3 C3 2.922(3) no .
O3 C4 3.004(3) no .
O3 C5 3.286(4) no .
O3 C10 3.362(3) no .
O3 C11 3.218(3) no .
O3 C16 2.990(3) no .
O3 C21 3.504(3) no .
O3 C22 3.403(3) no .
O3 C24 3.082(3) no .
O3 C29 3.087(3) no .
N1 C5 3.520(4) no .
N1 C9 3.000(4) no .
N1 C11 2.886(3) no .
N1 C16 3.544(3) no .
N1 C24 3.291(3) no .
N2 C17 3.466(4) no .
N2 C22 3.211(3) no .
N2 C25 2.797(3) no .
N3 C21 3.559(4) no .
C1 C4 3.040(4) no .
C1 C9 3.564(4) no .
C1 C10 3.239(3) no .
C1 C11 3.186(3) no .
C1 C21 3.248(4) no .
C1 C22 3.099(3) no .
C1 C25 3.536(3) no .
C1 C29 3.022(4) no .
C2 C21 3.324(4) no .
C4 C7 2.784(5) no .
C4 C15 3.153(4) no .
C5 C8 2.761(5) no .
C5 C10 2.931(4) no .
C5 C15 3.215(4) no .
C6 C9 2.752(5) no .
C9 C21 3.558(5) no .
C10 C13 2.785(4) no .
C11 C14 2.757(5) no .
C12 C15 2.753(5) no .
C16 C29 3.133(4) no .
C17 C24 2.968(4) no .
C17 C29 3.262(4) no .
C18 C21 2.825(4) no .
C19 C22 2.780(4) no .
C20 C23 2.741(5) no .
C24 C27 2.789(3) no .
C25 C28 2.754(4) no .
C26 C29 2.765(4) no .
C26 C30 2.822(4) no .
O1 O4 3.364(3) no 1_455
O1 C12 3.526(4) no 1_455
O1 C14 3.488(5) no 2_556
O1 C15 3.356(4) no 2_556
O2 C13 3.516(4) no 2_656
O3 N3 2.871(3) no 2_545
O4 O1 3.364(3) no 1_655
O4 N2 2.928(3) no 1_655
O4 C7 3.237(5) no 1_665
O4 C8 3.585(4) no 1_665
N2 O4 2.928(3) no 1_455
N2 C30 3.494(4) no 1_455
N3 O3 2.871(3) no 2_555
N3 C6 3.487(5) no 2_555
C5 C18 3.540(5) no 2_545
C6 N3 3.487(5) no 2_545
C6 C17 3.525(5) no 1_545
C6 C18 3.510(6) no 2_545
C6 C23 3.470(5) no 2_545
C7 O4 3.237(5) no 1_445
C7 C30 3.480(5) no 1_445
C8 O4 3.585(4) no 1_445
C8 C30 3.456(5) no 1_445
C12 O1 3.526(4) no 1_655
C13 O2 3.516(4) no 2_646
C13 C26 3.546(5) no 2_646
C14 O1 3.488(5) no 2_546
C15 O1 3.356(4) no 2_546
C17 C6 3.525(5) no 1_565
C18 C5 3.540(5) no 2_555
C18 C6 3.510(6) no 2_555
C23 C6 3.470(5) no 2_555
C26 C13 3.546(5) no 2_656
C30 N2 3.494(4) no 1_655
C30 C7 3.480(5) no 1_665
C30 C8 3.456(5) no 1_665
S1 H3A 2.6515 no .
S1 H9 3.3959 no .
S1 H21 3.5102 no .
S1 H25 3.2265 no .
O1 H2 2.45(4) no .
O1 H3A 2.8201 no .
O1 H9 2.7714 no .
O1 H21 3.3346 no .
O2 H2 3.08(4) no .
O2 H3A 2.9679 no .
O2 H11 3.5601 no .
O2 H25 3.0004 no .
O3 H5 3.3638 no .
O3 H11 2.6787 no .
O3 H21 3.1216 no .
O3 H29 2.6370 no .
O4 H26 2.6601 no .
O4 H28 2.4925 no .
N1 H2 2.94(4) no .
N1 H9 2.8759 no .
N1 H11 2.5500 no .
N1 H21 3.0117 no .
N2 H21 3.3206 no .
N2 H25 2.4086 no .
N3 H18 2.7836 no .
C1 H2 2.92(4) no .
C1 H3A 3.2946 no .
C1 H11 2.5553 no .
C1 H21 2.7648 no .
C1 H29 2.8968 no .
C2 H11 3.4494 no .
C2 H17 2.8391 no .
C2 H21 3.1595 no .
C2 H25 2.6929 no .
C2 H29 2.6829 no .
C3 H5 2.7167 no .
C3 H9 2.6403 no .
C3 H11 2.7441 no .
C3 H15 2.6151 no .
C4 H6 3.2544 no .
C4 H8 3.2648 no .
C4 H15 3.0127 no .
C4 H21 3.3329 no .
C5 H3A 3.1914 no .
C5 H7 3.2566 no .
C5 H9 3.2476 no .
C5 H15 3.1362 no .
C6 H8 3.2317 no .
C7 H5 3.2523 no .
C7 H9 3.2545 no .
C8 H6 3.2310 no .
C8 H20 3.4064 no .
C8 H21 3.1415 no .
C9 H3A 2.6622 no .
C9 H5 3.2494 no .
C9 H7 3.2586 no .
C9 H21 2.6777 no .
C10 H5 2.5711 no .
C10 H12 3.2616 no .
C10 H14 3.2641 no .
C11 H3A 3.2038 no .
C11 H5 3.2971 no .
C11 H13 3.2553 no .
C11 H15 3.2473 no .
C12 H14 3.2348 no .
C13 H11 3.2500 no .
C13 H15 3.2454 no .
C14 H5 3.5289 no .
C14 H12 3.2357 no .
C15 H3A 2.6361 no .
C15 H5 2.7329 no .
C15 H11 3.2497 no .
C15 H13 3.2480 no .
C16 H2 2.44(4) no .
C16 H3 3.0749 no .
C16 H21 2.9026 no .
C16 H29 2.9640 no .
C17 H2 3.41(4) no .
C17 H29 3.1125 no .
C18 H3 2.8061 no .
C18 H20 3.2539 no .
C19 H21 3.2841 no .
C20 H18 3.2698 no .
C21 H2 3.31(4) no .
C21 H9 3.3943 no .
C21 H19 3.2735 no .
C22 H2 2.93(4) no .
C22 H3 3.0957 no .
C22 H17 3.1754 no .
C22 H18 3.3119 no .
C22 H20 3.2513 no .
C23 H17 3.1500 no .
C23 H19 3.2231 no .
C23 H21 3.2830 no .
C24 H2 3.12(4) no .
C24 H11 3.1783 no .
C24 H17 2.7340 no .
C24 H26 3.2658 no .
C24 H28 3.2662 no .
C25 H2 3.43(4) no .
C25 H17 3.4986 no .
C25 H29 3.2404 no .
C26 H28 3.2511 no .
C26 H30A 2.7216 no .
C26 H30C 2.7912 no .
C27 H25 3.2451 no .
C27 H29 3.2559 no .
C27 H30A 2.6230 no .
C27 H30B 3.2090 no .
C27 H30C 2.6351 no .
C28 H26 3.2540 no .
C29 H11 3.2847 no .
C29 H17 2.8930 no .
C29 H25 3.2406 no .
C30 H26 2.5263 no .
H2 H21 3.1158 no .
H2 H25 2.9797 no .
H3 H17 2.4242 no .
H3 H18 2.7767 no .
H3A H5 3.4302 no .
H3A H9 2.5475 no .
H3A H11 3.4591 no .
H3A H15 2.5136 no .
H5 H6 2.3312 no .
H5 H15 2.8540 no .
H6 H7 2.3174 no .
H7 H8 2.3306 no .
H8 H9 2.3348 no .
H8 H20 2.9489 no .
H8 H21 3.2596 no .
H9 H21 2.4826 no .
H11 H12 2.3342 no .
H11 H29 3.4779 no .
H12 H13 2.3207 no .
H13 H14 2.3295 no .
H14 H15 2.3188 no .
H17 H29 2.9190 no .
H18 H19 2.3169 no .
H19 H20 2.3324 no .
H20 H21 2.3337 no .
H25 H26 2.3287 no .
H26 H30A 2.2402 no .
H26 H30B 3.4956 no .
H26 H30C 2.3908 no .
H28 H29 2.3227 no .
S1 H15 3.3001 no 2_556
O1 H12 2.5890 no 1_455
O1 H14 3.0297 no 2_556
O1 H15 2.7662 no 2_556
O1 H30C 3.5483 no 1_455
O2 H3A 3.4377 no 2_556
O2 H13 2.5692 no 2_656
O2 H15 2.9310 no 2_556
O2 H30A 3.5931 no 2_646
O2 H30B 3.3856 no 2_646
O2 H30C 3.4680 no 2_646
O3 H3 2.0329 no 2_545
O3 H18 3.1058 no 2_545
O4 H2 2.24(4) no 1_655
O4 H7 3.1679 no 1_665
O4 H19 3.5789 no 2_555
N2 H6 3.5760 no 1_565
N2 H30B 3.1910 no 1_455
N3 H6 3.4987 no 1_565
N3 H7 3.4647 no 1_565
C1 H3 2.9961 no 2_545
C2 H6 3.5470 no 1_565
C4 H3 3.5490 no 2_545
C4 H30B 3.4227 no 1_445
C5 H3 3.3512 no 2_545
C5 H18 3.1344 no 2_545
C5 H25 3.5949 no 1_545
C5 H30B 3.2728 no 1_445
C6 H3 3.4553 no 2_545
C6 H17 3.2004 no 1_545
C6 H18 3.4761 no 2_545
C6 H25 3.5559 no 1_545
C6 H30B 3.1686 no 1_445
C7 H19 3.1722 no 2_445
C7 H30A 3.3844 no 1_445
C7 H30B 3.2283 no 1_445
C8 H19 3.1346 no 2_445
C8 H30A 2.9841 no 1_445
C8 H30B 3.3488 no 1_445
C9 H12 3.2904 no 1_455
C9 H30A 3.2071 no 1_445
C9 H30B 3.4329 no 1_445
C10 H30C 3.0476 no 2_646
C11 H14 3.0527 no 2_656
C11 H30C 3.5005 no 2_646
C12 H9 3.0602 no 1_655
C12 H14 2.8050 no 2_656
C12 H26 3.5061 no 2_646
C13 H26 3.2451 no 2_646
C13 H30A 3.1194 no 1_545
C14 H12 3.4440 no 2_646
C14 H26 3.1378 no 1_545
C14 H26 3.5325 no 2_646
C14 H30A 3.5523 no 1_545
C14 H30C 3.2333 no 2_646
C15 H30C 2.8796 no 2_646
C16 H6 3.2804 no 1_565
C17 H6 2.6855 no 1_565
C17 H7 3.4700 no 1_565
C18 H5 3.2405 no 2_555
C18 H6 3.1840 no 2_555
C18 H8 3.1274 no 2_455
C18 H17 3.5812 no 2_545
C19 H7 3.3856 no 2_455
C19 H8 3.0579 no 2_455
C19 H17 3.2059 no 2_545
C19 H28 3.5229 no 1_455
C20 H17 3.0425 no 2_545
C20 H28 3.0831 no 1_455
C20 H29 3.5050 no 1_455
C21 H3 3.2967 no 2_545
C21 H17 3.2771 no 2_545
C21 H28 2.7807 no 1_455
C22 H3 3.4925 no 2_545
C22 H28 2.9586 no 1_455
C23 H6 3.2915 no 2_555
C23 H28 3.3994 no 1_455
C24 H6 3.3895 no 1_565
C25 H5 3.5203 no 1_565
C25 H6 3.2917 no 1_565
C25 H13 3.3874 no 2_656
C26 H13 3.5375 no 2_656
C27 H2 3.18(4) no 1_655
C27 H19 3.2867 no 2_555
C28 H2 3.35(4) no 1_655
C28 H19 3.2704 no 2_555
C30 H2 3.04(4) no 1_655
C30 H13 3.5457 no 1_565
H2 O4 2.24(4) no 1_455
H2 C27 3.18(4) no 1_455
H2 C28 3.35(4) no 1_455
H2 C30 3.04(4) no 1_455
H2 H6 3.4856 no 1_565
H2 H28 2.8965 no 1_455
H2 H30B 2.9186 no 1_455
H2 H30C 3.3591 no 1_455
H3 O3 2.0329 no 2_555
H3 C1 2.9961 no 2_555
H3 C4 3.5490 no 2_555
H3 C5 3.3512 no 2_555
H3 C6 3.4553 no 2_555
H3 C21 3.2967 no 2_555
H3 C22 3.4925 no 2_555
H3 H7 3.5860 no 1_565
H3 H21 3.1976 no 2_555
H3A O2 3.4377 no 2_546
H3A H12 3.5325 no 1_455
H3A H30C 3.2241 no 2_646
H5 C18 3.2405 no 2_545
H5 C25 3.5203 no 1_545
H5 H18 2.6845 no 2_545
H5 H25 3.2590 no 1_545
H5 H26 3.4474 no 1_545
H6 N2 3.5760 no 1_545
H6 N3 3.4987 no 1_545
H6 C2 3.5470 no 1_545
H6 C16 3.2804 no 1_545
H6 C17 2.6855 no 1_545
H6 C18 3.1840 no 2_545
H6 C23 3.2915 no 2_545
H6 C24 3.3895 no 1_545
H6 C25 3.2917 no 1_545
H6 H2 3.4856 no 1_545
H6 H17 2.2798 no 1_545
H6 H18 3.3157 no 2_545
H6 H25 3.1792 no 1_545
H6 H30B 3.5866 no 1_445
H7 O4 3.1679 no 1_445
H7 N3 3.4647 no 1_545
H7 C17 3.4700 no 1_545
H7 C19 3.3856 no 2_445
H7 H3 3.5860 no 1_545
H7 H19 2.5982 no 2_445
H8 C18 3.1274 no 2_445
H8 C19 3.0579 no 2_445
H8 H18 2.6651 no 2_445
H8 H19 2.5121 no 2_445
H8 H30A 3.1198 no 1_445
H9 C12 3.0602 no 1_455
H9 H12 2.4341 no 1_455
H9 H13 3.5257 no 1_455
H9 H30A 3.4588 no 1_445
H11 H14 2.9703 no 2_656
H12 O1 2.5890 no 1_655
H12 C9 3.2904 no 1_655
H12 C14 3.4440 no 2_656
H12 H3A 3.5325 no 1_655
H12 H9 2.4341 no 1_655
H12 H14 2.5286 no 2_656
H13 O2 2.5692 no 2_646
H13 C25 3.3874 no 2_646
H13 C26 3.5375 no 2_646
H13 C30 3.5457 no 1_545
H13 H9 3.5257 no 1_655
H13 H25 3.1016 no 2_646
H13 H26 3.3888 no 2_646
H13 H30A 2.8361 no 1_545
H13 H30C 3.5438 no 1_545
H14 O1 3.0297 no 2_546
H14 C11 3.0527 no 2_646
H14 C12 2.8050 no 2_646
H14 H11 2.9703 no 2_646
H14 H12 2.5286 no 2_646
H14 H26 2.9472 no 1_545
H15 S1 3.3001 no 2_546
H15 O1 2.7662 no 2_546
H15 O2 2.9310 no 2_546
H15 H30B 3.5800 no 1_445
H15 H30C 3.1084 no 2_646
H17 C6 3.2004 no 1_565
H17 C18 3.5812 no 2_555
H17 C19 3.2059 no 2_555
H17 C20 3.0425 no 2_555
H17 C21 3.2772 no 2_555
H17 H6 2.2798 no 1_565
H17 H19 3.5705 no 2_555
H17 H20 3.3332 no 2_555
H18 O3 3.1058 no 2_555
H18 C5 3.1344 no 2_555
H18 C6 3.4761 no 2_555
H18 H5 2.6845 no 2_555
H18 H6 3.3157 no 2_555
H18 H8 2.6651 no 2_455
H18 H20 3.3859 no 2_455
H19 O4 3.5789 no 2_545
H19 C7 3.1722 no 2_455
H19 C8 3.1346 no 2_455
H19 C27 3.2867 no 2_545
H19 C28 3.2704 no 2_545
H19 H7 2.5982 no 2_455
H19 H8 2.5121 no 2_455
H19 H17 3.5705 no 2_545
H19 H28 3.3881 no 2_545
H20 H17 3.3332 no 2_545
H20 H18 3.3859 no 2_445
H20 H28 3.5123 no 1_455
H20 H29 3.4154 no 1_455
H21 H3 3.1976 no 2_545
H21 H28 3.0580 no 1_455
H25 C5 3.5949 no 1_565
H25 C6 3.5559 no 1_565
H25 H5 3.2590 no 1_565
H25 H6 3.1792 no 1_565
H25 H13 3.1016 no 2_656
H25 H30B 3.3587 no 1_455
H26 C12 3.5061 no 2_656
H26 C13 3.2451 no 2_656
H26 C14 3.1378 no 1_565
H26 C14 3.5325 no 2_656
H26 H5 3.4474 no 1_565
H26 H13 3.3888 no 2_656
H26 H14 2.9472 no 1_565
H28 C19 3.5229 no 1_655
H28 C20 3.0831 no 1_655
H28 C21 2.7807 no 1_655
H28 C22 2.9586 no 1_655
H28 C23 3.3994 no 1_655
H28 H2 2.8965 no 1_655
H28 H19 3.3881 no 2_555
H28 H20 3.5123 no 1_655
H28 H21 3.0580 no 1_655
H29 C20 3.5050 no 1_655
H29 H20 3.4154 no 1_655
H30A O2 3.5931 no 2_656
H30A C7 3.3844 no 1_665
H30A C8 2.9841 no 1_665
H30A C9 3.2071 no 1_665
H30A C13 3.1194 no 1_565
H30A C14 3.5523 no 1_565
H30A H8 3.1198 no 1_665
H30A H9 3.4588 no 1_665
H30A H13 2.8361 no 1_565
H30B O2 3.3856 no 2_656
H30B N2 3.1910 no 1_655
H30B C4 3.4227 no 1_665
H30B C5 3.2728 no 1_665
H30B C6 3.1686 no 1_665
H30B C7 3.2283 no 1_665
H30B C8 3.3488 no 1_665
H30B C9 3.4329 no 1_665
H30B H2 2.9186 no 1_655
H30B H6 3.5866 no 1_665
H30B H15 3.5800 no 1_665
H30B H25 3.3587 no 1_655
H30C O1 3.5483 no 1_655
H30C O2 3.4680 no 2_656
H30C C10 3.0476 no 2_656
H30C C11 3.5005 no 2_656
H30C C14 3.2333 no 2_656
H30C C15 2.8796 no 2_656
H30C H2 3.3591 no 1_655
H30C H3A 3.2241 no 2_656
H30C H13 3.5438 no 1_565
H30C H15 3.1084 no 2_656

loop_
_geom_hbond_atom_site_label_D
_geom_hbond_atom_site_label_H
_geom_hbond_atom_site_label_A
_geom_hbond_site_symmetry_A
_geom_hbond_distance_DA
_geom_hbond_distance_DH
_geom_hbond_distance_HA
_geom_hbond_angle_DHA
_geom_hbond_publ_flag
N2 H2 O4 1_455 2.928(3) 0.81(4) 2.24(4) 144(3) no
N3 H3 O3 2_555 2.871(3) 0.880 2.033 158.9 no

loop_
_geom_torsion_atom_site_label_1
_geom_torsion_atom_site_label_2
_geom_torsion_atom_site_label_3
_geom_torsion_atom_site_label_4
_geom_torsion
_geom_torsion_publ_flag
O1 S1 N1 C1 116.47(15) no
O1 S1 N1 C3 -62.08(17) no
O1 S1 N2 C2 -124.77(14) no
O2 S1 N1 C1 -114.41(15) no
O2 S1 N1 C3 67.03(17) no
O2 S1 N2 C2 101.43(16) no
N1 S1 N2 C2 -10.86(15) no
N2 S1 N1 C1 2.15(15) no
N2 S1 N1 C3 -176.40(14) no
C30 O4 C27 C26 4.1(4) no
C30 O4 C27 C28 -176.6(2) no
S1 N1 C1 O3 -176.28(17) no
S1 N1 C1 C2 6.7(2) no
S1 N1 C3 C4 122.46(16) no
S1 N1 C3 C10 -108.45(19) no
C1 N1 C3 C4 -55.9(3) no
C1 N1 C3 C10 73.2(3) no
C3 N1 C1 O3 2.2(4) no
C3 N1 C1 C2 -174.87(18) no
S1 N2 C2 C1 15.3(2) no
S1 N2 C2 C16 134.31(14) no
S1 N2 C2 C24 -99.43(17) no
C17 N3 C23 C18 -177.7(3) no
C17 N3 C23 C22 0.4(3) no
C23 N3 C17 C16 -1.0(3) no
O3 C1 C2 N2 169.8(2) no
O3 C1 C2 C16 51.4(3) no
O3 C1 C2 C24 -72.8(3) no
N1 C1 C2 N2 -13.2(2) no
N1 C1 C2 C16 -131.60(19) no
N1 C1 C2 C24 104.2(2) no
N2 C2 C16 C17 106.7(3) no
N2 C2 C16 C22 -68.3(3) no
N2 C2 C24 C25 -3.5(3) no
N2 C2 C24 C29 174.35(18) no
C1 C2 C16 C17 -138.1(2) no
C1 C2 C16 C22 46.8(3) no
C1 C2 C24 C25 -116.9(2) no
C1 C2 C24 C29 61.0(3) no
C16 C2 C24 C25 120.6(2) no
C16 C2 C24 C29 -61.5(3) no
C24 C2 C16 C17 -17.9(3) no
C24 C2 C16 C22 167.0(2) no
N1 C3 C4 C5 116.9(2) no
N1 C3 C4 C9 -62.2(3) no
N1 C3 C10 C11 -12.5(3) no
N1 C3 C10 C15 167.98(19) no
C4 C3 C10 C11 113.4(3) no
C4 C3 C10 C15 -66.2(3) no
C10 C3 C4 C5 -10.7(4) no
C10 C3 C4 C9 170.3(2) no
C3 C4 C5 C6 -177.5(2) no
C3 C4 C9 C8 176.9(2) no
C5 C4 C9 C8 -2.2(5) no
C9 C4 C5 C6 1.5(4) no
C4 C5 C6 C7 0.3(5) no
C5 C6 C7 C8 -1.4(6) no
C6 C7 C8 C9 0.7(6) no
C7 C8 C9 C4 1.1(6) no
C3 C10 C11 C12 -178.4(2) no
C3 C10 C15 C14 178.6(2) no
C11 C10 C15 C14 -1.0(4) no
C15 C10 C11 C12 1.1(4) no
C10 C11 C12 C13 -0.1(5) no
C11 C12 C13 C14 -1.0(5) no
C12 C13 C14 C15 1.1(5) no
C13 C14 C15 C10 -0.1(5) no
C2 C16 C17 N3 -174.7(2) no
C2 C16 C22 C21 -7.1(5) no
C2 C16 C22 C23 175.0(2) no
C17 C16 C22 C21 177.1(3) no
C17 C16 C22 C23 -0.9(3) no
C22 C16 C17 N3 1.1(3) no
C19 C18 C23 N3 176.8(3) no
C19 C18 C23 C22 -1.0(5) no
C23 C18 C19 C20 1.2(5) no
C18 C19 C20 C21 -0.7(5) no
C19 C20 C21 C22 -0.1(5) no
C20 C21 C22 C16 -177.5(3) no
C20 C21 C22 C23 0.3(4) no
C16 C22 C23 N3 0.3(3) no
C16 C22 C23 C18 178.6(2) no
C21 C22 C23 N3 -178.0(2) no
C21 C22 C23 C18 0.2(4) no
C2 C24 C25 C26 176.56(19) no
C2 C24 C29 C28 -176.7(2) no
C25 C24 C29 C28 1.3(4) no
C29 C24 C25 C26 -1.4(4) no
C24 C25 C26 C27 -0.9(4) no
C25 C26 C27 O4 -177.4(2) no
C25 C26 C27 C28 3.3(4) no
O4 C27 C28 C29 177.3(2) no
C26 C27 C28 C29 -3.3(4) no
C27 C28 C29 C24 1.0(4) no
